data_7232250
loop_
_publ_author_name
'Han, Jingyu'
'Zhang, Limei'
'Li, Shufen'
'Zheng, Wei'
'Jia, Dingxian'
'Yuan, Yaxian'

_publ_section_title
;
 Alcohol-solvothermal syntheses, crystal structures and photocatalytic
 properties of tin selenides with polyselenide ligands
;
_journal_issue 10
_journal_name_full CrystEngComm
_journal_page_first 1642
_journal_paper_doi 10.1039/C8CE02065E
_journal_volume 21
_journal_year 2019
_chemical_formula_moiety 'C6 H24 N6 Ni Se7.50 Sn3'
_chemical_formula_sum 'C6 H24 N6 Ni Se7.5 Sn3'
_chemical_formula_weight 1187.29
_space_group_IT_number 29
_space_group_name_Hall 'P 2c -2ac'
_space_group_name_H-M_alt 'P c a 21'
_symmetry_cell_setting orthorhombic
_symmetry_Int_Tables_number 29
_symmetry_space_group_name_Hall 'P 2c -2ac'
_symmetry_space_group_name_H-M 'P c a 21'
_atom_sites_solution_hydrogens geom
_atom_sites_solution_primary direct
_atom_sites_solution_secondary difmap
_audit_creation_method SHELXL-97
_audit_update_record
;
2019-01-10 deposited with the CCDC.
2019-01-29 downloaded from the CCDC.
;
_cell_angle_alpha 90.00
_cell_angle_beta 90.00
_cell_angle_gamma 90.00
_cell_formula_units_Z 4
_cell_length_a 14.869(3)
_cell_length_b 11.888(2)
_cell_length_c 13.860(3)
_cell_measurement_reflns_used 10225
_cell_measurement_temperature 223(2)
_cell_measurement_theta_max 25.35
_cell_measurement_theta_min 3.1099
_cell_volume 2449.9(8)
_computing_cell_refinement CrystalClear
_computing_data_collection CrystalClear
_computing_data_reduction CrystalStructure
_computing_structure_refinement 'SHELXL-97 (Sheldrick, 1997)'
_computing_structure_solution 'SHELXS-97 (Sheldrick, 1990)'
_diffrn_ambient_temperature 223(2)
_diffrn_detector_area_resol_mean 14.63
_diffrn_measured_fraction_theta_full 0.998
_diffrn_measured_fraction_theta_max 0.998
_diffrn_measurement_device_type 'Rigaku Saturn'
_diffrn_measurement_method \w
_diffrn_radiation_monochromator graphite
_diffrn_radiation_source 'fine-focus sealed tube'
_diffrn_radiation_type MoK\a
_diffrn_radiation_wavelength 0.71073
_diffrn_reflns_av_R_equivalents 0.0659
_diffrn_reflns_av_sigmaI/netI 0.0789
_diffrn_reflns_limit_h_max 17
_diffrn_reflns_limit_h_min -17
_diffrn_reflns_limit_k_max 14
_diffrn_reflns_limit_k_min -13
_diffrn_reflns_limit_l_max 16
_diffrn_reflns_limit_l_min -16
_diffrn_reflns_number 22382
_diffrn_reflns_theta_full 25.34
_diffrn_reflns_theta_max 25.34
_diffrn_reflns_theta_min 3.11
_exptl_absorpt_coefficient_mu 14.927
_exptl_absorpt_correction_T_max 0.3168
_exptl_absorpt_correction_T_min 0.0942
_exptl_absorpt_correction_type multi-scan
_exptl_absorpt_process_details 'Jacobson, R. (1998) Private communication'
_exptl_crystal_colour red
_exptl_crystal_density_diffrn 3.219
_exptl_crystal_density_method 'not measured'
_exptl_crystal_description Block
_exptl_crystal_F_000 2140
_exptl_crystal_size_max 0.30
_exptl_crystal_size_mid 0.10
_exptl_crystal_size_min 0.10
_refine_diff_density_max 1.588
_refine_diff_density_min -1.530
_refine_diff_density_rms 0.349
_refine_ls_abs_structure_details 'Flack H D (1983), Acta Cryst. A39, 876-881'
_refine_ls_abs_structure_Flack 0.91(5)
_refine_ls_extinction_coef 0.0033(3)
_refine_ls_extinction_expression Fc^*^=kFc[1+0.001xFc^2^\l^3^/sin(2\q)]^-1/4^
_refine_ls_extinction_method SHELXL
_refine_ls_goodness_of_fit_ref 1.118
_refine_ls_hydrogen_treatment constr
_refine_ls_matrix_type full
_refine_ls_number_parameters 246
_refine_ls_number_reflns 4471
_refine_ls_number_restraints 5
_refine_ls_restrained_S_all 1.115
_refine_ls_R_factor_all 0.0678
_refine_ls_R_factor_gt 0.0434
_refine_ls_shift/su_max 0.002
_refine_ls_shift/su_mean 0.000
_refine_ls_structure_factor_coef Fsqd
_refine_ls_weighting_details 'calc w=1/[\s^2^(Fo^2^)+(0.0002P)^2^+257.2513P] where P=(Fo^2^+2Fc^2^)/3'
_refine_ls_weighting_scheme calc
_refine_ls_wR_factor_gt 0.0842
_refine_ls_wR_factor_ref 0.1012
_reflns_number_gt 3832
_reflns_number_total 4471
_reflns_threshold_expression >2sigma(I)
_cod_data_source_file c8ce02065e2.cif
_cod_data_source_block m4
_cod_depositor_comments 'Adding full bibliography for 7232246--7232253.cif.'
_cod_original_formula_sum 'C6 H24 N6 Ni Se7.50 Sn3'
_cod_database_code 7232250

loop_
_symmetry_equiv_pos_as_xyz
'x, y, z'
'-x, -y, z+1/2'
'-x+1/2, y, z+1/2'
'x+1/2, -y, z'

loop_
_atom_site_label
_atom_site_type_symbol
_atom_site_fract_x
_atom_site_fract_y
_atom_site_fract_z
_atom_site_U_iso_or_equiv
_atom_site_adp_type
_atom_site_occupancy
_atom_site_symmetry_multiplicity
_atom_site_calc_flag
_atom_site_refinement_flags
Sn1 Sn 0.5033(2) 0.2921(3) 0.5142(3) 0.0531(8) Uani 1 1 d .
Sn2 Sn 0.3618(2) 0.3498(3) 0.7213(2) 0.0539(9) Uani 1 1 d .
Sn3 Sn 0.26928(17) 0.3603(2) 0.4531(2) 0.0480(8) Uani 1 1 d .
Se1 Se 0.3731(5) 0.1767(4) 0.5763(9) 0.0381(5) Uani 1 1 d .
Se2 Se 0.5184(3) 0.4143(4) 0.6677(3) 0.0556(12) Uani 1 1 d .
Se3 Se 0.4234(3) 0.4166(4) 0.3898(3) 0.0509(11) Uani 1 1 d .
Se4 Se 0.6251(3) 0.1757(5) 0.4516(4) 0.0657(14) Uani 1 1 d .
Se5 Se 0.2379(3) 0.4425(3) 0.6187(3) 0.0470(10) Uani 1 1 d .
Se6 Se 0.1562(3) 0.4848(6) 0.3664(4) 0.0783(18) Uani 1 1 d .
Se7 Se 0.2339(7) 0.1546(6) 0.4359(7) 0.057(2) Uani 0.50 1 d P
Se8A Se 0.1862(6) 0.2057(8) 0.3553(7) 0.054(2) Uani 0.50 1 d P
Se8B Se 0.1652(7) 0.1471(9) 0.2804(9) 0.069(3) Uani 0.50 1 d P
Ni1 Ni 0.5800(3) 0.1837(4) 0.1050(4) 0.0441(12) Uani 1 1 d D
N1 N 0.639(2) 0.283(4) 0.218(3) 0.058(13) Uani 1 1 d D
H1A H 0.6237 0.3571 0.2109 0.078 Uiso 1 1 calc R
H1B H 0.6192 0.2595 0.2769 0.078 Uiso 1 1 calc R
N2 N 0.707(2) 0.105(2) 0.102(3) 0.055(3) Uani 1 1 d D
H2A H 0.7019 0.0287 0.0985 0.067 Uiso 1 1 calc R
H2B H 0.7412 0.1302 0.0521 0.067 Uiso 1 1 calc R
N3 N 0.448(2) 0.265(3) 0.115(3) 0.066(11) Uani 1 1 d D
N4 N 0.5270(19) 0.071(3) 0.2127(19) 0.050(8) Uani 1 1 d D
N5 N 0.622(3) 0.308(5) 0.002(2) 0.066(2) Uani 1 1 d D
H5A H 0.5971 0.3760 0.0161 0.078 Uiso 1 1 calc R
H5B H 0.6825 0.3147 0.0015 0.078 Uiso 1 1 calc R
N6 N 0.544(3) 0.086(2) -0.017(2) 0.050(12) Uani 1 1 d D
H6A H 0.5612 0.0127 -0.0092 0.063 Uiso 1 1 calc R
H6B H 0.4835 0.0879 -0.0273 0.063 Uiso 1 1 calc R
C1 C 0.737(3) 0.268(3) 0.209(4) 0.065(15) Uani 1 1 d D
H1C H 0.7683 0.2930 0.2673 0.080 Uiso 1 1 calc R
H1D H 0.7607 0.3080 0.1530 0.080 Uiso 1 1 calc R
C2 C 0.744(3) 0.141(3) 0.196(2) 0.055(2) Uani 1 1 d D
H2C H 0.8068 0.1186 0.2011 0.073 Uiso 1 1 calc R
H2D H 0.7104 0.1039 0.2484 0.073 Uiso 1 1 calc R
C3A C 0.3974(17) 0.177(5) 0.167(4) 0.057(9) Uani 0.60 1 d PD
C3B C 0.406(8) 0.220(5) 0.203(5) 0.058(14) Uani 0.40 1 d PD
C4A C 0.451(3) 0.137(3) 0.253(4) 0.053(4) Uani 0.60 1 d PD
C4B C 0.429(3) 0.096(4) 0.216(15) 0.065(6) Uani 0.40 1 d PD
C5 C 0.589(4) 0.267(2) -0.092(3) 0.061(19) Uani 1 1 d D
H5C H 0.6258 0.2994 -0.1438 0.073 Uiso 1 1 calc R
H5D H 0.5267 0.2918 -0.1018 0.073 Uiso 1 1 calc R
C6 C 0.594(3) 0.140(2) -0.097(3) 0.062(2) Uani 1 1 d D
H6C H 0.5684 0.1143 -0.1582 0.076 Uiso 1 1 calc R
H6D H 0.6567 0.1162 -0.0941 0.076 Uiso 1 1 calc R

loop_
_atom_site_aniso_label
_atom_site_aniso_U_11
_atom_site_aniso_U_22
_atom_site_aniso_U_33
_atom_site_aniso_U_23
_atom_site_aniso_U_13
_atom_site_aniso_U_12
Sn1 0.0421(15) 0.0504(16) 0.0667(18) 0.0021(16) 0.0049(15) 0.0112(14)
Sn2 0.0383(15) 0.066(2) 0.0580(19) 0.0196(16) 0.0078(14) 0.0006(14)
Sn3 0.0357(14) 0.0544(17) 0.0540(17) 0.0008(15) -0.0011(14) -0.0021(13)
Se1 0.035(4) 0.037(3) 0.043(13) 0.006(5) 0.003(7) 0.006(3)
Se2 0.037(2) 0.075(3) 0.054(3) 0.006(2) 0.004(2) -0.003(2)
Se3 0.038(2) 0.056(3) 0.059(3) 0.017(2) 0.0030(19) -0.0025(19)
Se4 0.049(3) 0.084(4) 0.064(3) -0.013(3) -0.001(2) 0.017(2)
Se5 0.048(2) 0.048(2) 0.045(2) 0.002(2) 0.0045(19) 0.0125(19)
Se6 0.055(3) 0.137(5) 0.042(2) 0.000(3) -0.002(2) 0.043(3)
Se7 0.087(7) 0.028(4) 0.057(5) 0.003(4) 0.015(5) 0.000(4)
Se8A 0.053(5) 0.058(5) 0.050(5) 0.017(5) -0.011(4) 0.003(4)
Se8B 0.052(6) 0.057(6) 0.097(8) -0.013(6) -0.024(5) -0.002(5)
Ni1 0.044(3) 0.047(3) 0.041(3) -0.001(2) 0.001(2) -0.002(2)
N1 0.058(3) 0.059(3) 0.058(3) 0.02(3) -0.02(3) 0.02(3)
N2 0.046(2) 0.042(15) 0.076(9) 0.006(3) -0.007(4) 0.017(15)
N3 0.048(2) 0.068(3) 0.08(3) -0.002(2) 0.01(2) -0.001(19)
N4 0.037(17) 0.067(2) 0.047(13) -0.005(15) 0.011(13) -0.002(16)
N5 0.070(3) 0.072(6) 0.056(3) 0.01(3) 0.006(3) -0.012(4)
N6 0.061(3) 0.044(14) 0.046(2) 0.013(15) -0.015(2) -0.015(16)
C1 0.081(4) 0.054(2) 0.059(4) -0.012(3) 0.00(3) 0.012(3)
C2 0.067(19) 0.053(7) 0.044(2) 0.008(4) -0.009(16) 0.014(3)
C3A 0.073(4) 0.054(3) 0.044(3) -0.02(6) 0.01(3) -0.015(9)
C3B 0.058(4) 0.064(4) 0.052(4) 0.004(3) 0.00(9) 0.014(11)
C4A 0.061(6) 0.049(3) 0.049(10) -0.02(4) 0.010(7) -0.008(4)
C4B 0.061(13) 0.055(5) 0.078(18) 0.01(8) 0.005(13) -0.003(6)
C5 0.078(6) 0.050(15) 0.055(3) 0.004(16) -0.005(3) -0.001(2)
C6 0.068(4) 0.050(4) 0.069(4) -0.007(4) -0.003(3) 0.003(3)

loop_
_atom_type_symbol
_atom_type_description
_atom_type_scat_dispersion_real
_atom_type_scat_dispersion_imag
_atom_type_scat_source
C C 0.0033 0.0016 'International Tables Vol C Tables 4.2.6.8 and 6.1.1.4'
H H 0.0000 0.0000 'International Tables Vol C Tables 4.2.6.8 and 6.1.1.4'
N N 0.0061 0.0033 'International Tables Vol C Tables 4.2.6.8 and 6.1.1.4'
Ni Ni 0.3393 1.1124 'International Tables Vol C Tables 4.2.6.8 and 6.1.1.4'
Se Se -0.0929 2.2259 'International Tables Vol C Tables 4.2.6.8 and 6.1.1.4'
Sn Sn -0.6537 1.4246 'International Tables Vol C Tables 4.2.6.8 and 6.1.1.4'

loop_
_geom_angle_atom_site_label_1
_geom_angle_atom_site_label_2
_geom_angle_atom_site_label_3
_geom_angle
_geom_angle_site_symmetry_1
_geom_angle_site_symmetry_3
Se4 Sn1 Se1 112.5(2) . .
Se4 Sn1 Se3 115.6(2) . .
Se1 Sn1 Se3 100.8(3) . .
Se4 Sn1 Se2 123.2(2) . .
Se1 Sn1 Se2 95.2(3) . .
Se3 Sn1 Se2 105.60(18) . .
Se2 Sn2 Se5 111.24(18) . .
Se2 Sn2 Se8B 120.9(3) . 3
Se5 Sn2 Se8B 117.7(3) . 3
Se2 Sn2 Se6 97.69(19) . 3
Se5 Sn2 Se6 95.2(2) . 3
Se8B Sn2 Se6 108.5(3) 3 3
Se2 Sn2 Se8A 130.3(3) . 3
Se5 Sn2 Se8A 118.4(2) . 3
Se8B Sn2 Se8A 28.6(3) 3 3
Se6 Sn2 Se8A 80.0(3) 3 3
Se2 Sn2 Se1 87.63(19) . .
Se5 Sn2 Se1 87.8(2) . .
Se8B Sn2 Se1 64.1(3) 3 .
Se6 Sn2 Se1 172.5(2) 3 .
Se8A Sn2 Se1 92.5(3) 3 .
Se7 Sn3 Se5 114.9(3) . .
Se7 Sn3 Se6 112.5(3) . .
Se5 Sn3 Se6 94.70(17) . .
Se7 Sn3 Se3 114.3(3) . .
Se5 Sn3 Se3 112.12(18) . .
Se6 Sn3 Se3 106.3(2) . .
Se7 Sn3 Se8A 33.1(3) . .
Se5 Sn3 Se8A 131.1(3) . .
Se6 Sn3 Se8A 81.4(3) . .
Se3 Sn3 Se8A 115.8(3) . .
Se7 Sn3 Se1 58.9(3) . .
Se5 Sn3 Se1 82.4(2) . .
Se6 Sn3 Se1 167.7(2) . .
Se3 Sn3 Se1 85.87(16) . .
Se8A Sn3 Se1 91.4(3) . .
Sn1 Se1 Sn2 83.9(2) . .
Sn1 Se1 Sn3 79.4(2) . .
Sn2 Se1 Sn3 81.69(16) . .
Sn2 Se2 Sn1 89.52(18) . .
Sn3 Se3 Sn1 91.93(16) . .
Sn3 Se5 Sn2 101.71(16) . .
Sn3 Se6 Sn2 94.3(2) . 3_554
Se8B Se7 Sn3 102.2(4) . .
Se8B Se8A Sn3 156.7(8) . .
Se8B Se8A Sn2 73.5(6) . 3_554
Sn3 Se8A Sn2 92.1(3) . 3_554
Se8A Se8B Se7 31.6(5) . .
Se8A Se8B Sn2 77.8(6) . 3_554
Se7 Se8B Sn2 108.6(4) . 3_554
N2 Ni1 N6 88.1(14) . .
N2 Ni1 N5 92(2) . .
N6 Ni1 N5 85.5(12) . .
N2 Ni1 N1 84.0(14) . .
N6 Ni1 N1 170.4(15) . .
N5 Ni1 N1 89.4(15) . .
N2 Ni1 N4 93.7(14) . .
N6 Ni1 N4 96.6(11) . .
N5 Ni1 N4 174.1(18) . .
N1 Ni1 N4 89.3(14) . .
N2 Ni1 N3 177.6(16) . .
N6 Ni1 N3 93.7(15) . .
N5 Ni1 N3 89.8(19) . .
N1 Ni1 N3 94.4(15) . .
N4 Ni1 N3 84.6(13) . .
C1 N1 Ni1 106(3) . .
C1 N1 H1A 110.6 . .
Ni1 N1 H1A 110.6 . .
C1 N1 H1B 110.6 . .
Ni1 N1 H1B 110.6 . .
H1A N1 H1B 108.7 . .
C2 N2 Ni1 100(2) . .
C2 N2 H2A 111.7 . .
Ni1 N2 H2A 111.7 . .
C2 N2 H2B 111.7 . .
Ni1 N2 H2B 111.7 . .
H2A N2 H2B 109.4 . .
C3B N3 C3A 28(4) . .
C3B N3 Ni1 106(4) . .
C3A N3 Ni1 100(2) . .
C4A N4 C4B 31(7) . .
C4A N4 Ni1 102(2) . .
C4B N4 Ni1 104(5) . .
C5 N5 Ni1 106(3) . .
C5 N5 H5A 110.6 . .
Ni1 N5 H5A 110.6 . .
C5 N5 H5B 110.6 . .
Ni1 N5 H5B 110.6 . .
H5A N5 H5B 108.8 . .
C6 N6 Ni1 103(2) . .
C6 N6 H6A 111.1 . .
Ni1 N6 H6A 111.1 . .
C6 N6 H6B 111.1 . .
Ni1 N6 H6B 111.1 . .
H6A N6 H6B 109.1 . .
N1 C1 C2 102(3) . .
N1 C1 H1C 111.5 . .
C2 C1 H1C 111.5 . .
N1 C1 H1D 111.5 . .
C2 C1 H1D 111.5 . .
H1C C1 H1D 109.3 . .
N2 C2 C1 112(3) . .
N2 C2 H2C 109.3 . .
C1 C2 H2C 109.3 . .
N2 C2 H2D 109.3 . .
C1 C2 H2D 109.3 . .
H2C C2 H2D 108.0 . .
C3B C3A N3 76(3) . .
C3B C3A C4A 66(6) . .
N3 C3A C4A 110(3) . .
C3A C3B N3 76(2) . .
C3A C3B C4B 56(9) . .
N3 C3B C4B 110(7) . .
C4B C4A N4 75(4) . .
C4B C4A C3A 56(8) . .
N4 C4A C3A 106(3) . .
C4A C4B N4 74(4) . .
C4A C4B C3B 65(6) . .
N4 C4B C3B 115(5) . .
N5 C5 C6 110(4) . .
N5 C5 H5C 109.6 . .
C6 C5 H5C 109.6 . .
N5 C5 H5D 109.6 . .
C6 C5 H5D 109.6 . .
H5C C5 H5D 108.1 . .
N6 C6 C5 112(3) . .
N6 C6 H6C 109.1 . .
C5 C6 H6C 109.1 . .
N6 C6 H6D 109.1 . .
C5 C6 H6D 109.1 . .
H6C C6 H6D 107.8 . .

loop_
_geom_bond_atom_site_label_1
_geom_bond_atom_site_label_2
_geom_bond_distance
_geom_bond_site_symmetry_2
Sn1 Se4 2.439(5) .
Sn1 Se1 2.524(6) .
Sn1 Se3 2.563(5) .
Sn1 Se2 2.586(6) .
Sn2 Se2 2.561(5) .
Sn2 Se5 2.576(5) .
Sn2 Se8B 2.577(12) 3
Sn2 Se6 2.587(7) 3
Sn2 Se8A 2.627(9) 3
Sn2 Se1 2.881(10) .
Sn3 Se7 2.514(8) .
Sn3 Se5 2.537(5) .
Sn3 Se6 2.543(6) .
Sn3 Se3 2.544(5) .
Sn3 Se8A 2.597(10) .
Sn3 Se1 3.172(9) .
Se6 Sn2 2.587(7) 3_554
Se7 Se8B 2.387(15) .
Se8A Se8B 1.288(14) .
Se8A Sn2 2.627(9) 3_554
Se8B Sn2 2.577(12) 3_554
Ni1 N2 2.11(3) .
Ni1 N6 2.12(3) .
Ni1 N5 2.15(4) .
Ni1 N1 2.15(4) .
Ni1 N4 2.16(3) .
Ni1 N3 2.18(4) .
N1 C1 1.475(14) .
N1 H1A 0.9100 .
N1 H1B 0.9100 .
N2 C2 1.481(14) .
N2 H2A 0.9100 .
N2 H2B 0.9100 .
N3 C3B 1.479(14) .
N3 C3A 1.481(14) .
N4 C4A 1.48(2) .
N4 C4B 1.49(2) .
N5 C5 1.472(14) .
N5 H5A 0.9100 .
N5 H5B 0.9100 .
N6 C6 1.478(14) .
N6 H6A 0.9100 .
N6 H6B 0.9100 .
C1 C2 1.517(14) .
C1 H1C 0.9800 .
C1 H1D 0.9800 .
C2 H2C 0.9800 .
C2 H2D 0.9800 .
C3A C3B 0.73(10) .
C3A C4A 1.52(2) .
C3B C4B 1.52(2) .
C4A C4B 0.78(16) .
C5 C6 1.517(14) .
C5 H5C 0.9800 .
C5 H5D 0.9800 .
C6 H6C 0.9800 .
C6 H6D 0.9800 .

loop_
_geom_hbond_atom_site_label_D
_geom_hbond_atom_site_label_H
_geom_hbond_atom_site_label_A
_geom_hbond_distance_DH
_geom_hbond_distance_HA
_geom_hbond_distance_DA
_geom_hbond_angle_DHA
_geom_hbond_site_symmetry_A
N1 H1A Se6 0.91 2.90 3.45(5) 120.1 4_565
N1 H1B Se4 0.91 2.62 3.48(4) 159.2 .
N2 H2A Se1 0.91 2.70 3.57(3) 160.0 2_654
N2 H2B Se4 0.91 2.49 3.36(5) 160.9 3_654
N5 H5A Se3 0.91 3.04 3.69(6) 129.6 2_664
N6 H6A Se1 0.91 2.73 3.59(3) 159.8 2_654

loop_
_geom_torsion_atom_site_label_1
_geom_torsion_atom_site_label_2
_geom_torsion_atom_site_label_3
_geom_torsion_atom_site_label_4
_geom_torsion
_geom_torsion_site_symmetry_1
_geom_torsion_site_symmetry_4
Se4 Sn1 Se1 Sn2 143.3(2) . .
Se3 Sn1 Se1 Sn2 -92.9(3) . .
Se2 Sn1 Se1 Sn2 14.1(2) . .
Se4 Sn1 Se1 Sn3 -134.0(2) . .
Se3 Sn1 Se1 Sn3 -10.3(2) . .
Se2 Sn1 Se1 Sn3 96.8(2) . .
Se2 Sn2 Se1 Sn1 -14.2(2) . .
Se5 Sn2 Se1 Sn1 97.2(2) . .
Se8B Sn2 Se1 Sn1 -140.5(4) 3 .
Se6 Sn2 Se1 Sn1 -149.3(17) 3 .
Se8A Sn2 Se1 Sn1 -144.5(3) 3 .
Se2 Sn2 Se1 Sn3 -94.31(16) . .
Se5 Sn2 Se1 Sn3 17.06(14) . .
Se8B Sn2 Se1 Sn3 139.4(3) 3 .
Se6 Sn2 Se1 Sn3 130.6(18) 3 .
Se8A Sn2 Se1 Sn3 135.4(2) 3 .
Se7 Sn3 Se1 Sn1 131.9(4) . .
Se5 Sn3 Se1 Sn1 -102.8(3) . .
Se6 Sn3 Se1 Sn1 -179.9(11) . .
Se3 Sn3 Se1 Sn1 10.2(2) . .
Se8A Sn3 Se1 Sn1 125.9(3) . .
Se7 Sn3 Se1 Sn2 -142.8(3) . .
Se5 Sn3 Se1 Sn2 -17.47(15) . .
Se6 Sn3 Se1 Sn2 -94.6(12) . .
Se3 Sn3 Se1 Sn2 95.51(17) . .
Se8A Sn3 Se1 Sn2 -148.7(2) . .
Se5 Sn2 Se2 Sn1 -73.0(2) . .
Se8B Sn2 Se2 Sn1 71.5(4) 3 .
Se6 Sn2 Se2 Sn1 -171.6(2) 3 .
Se8A Sn2 Se2 Sn1 105.0(4) 3 .
Se1 Sn2 Se2 Sn1 13.8(2) . .
Se4 Sn1 Se2 Sn2 -137.1(2) . .
Se1 Sn1 Se2 Sn2 -15.8(2) . .
Se3 Sn1 Se2 Sn2 86.96(19) . .
Se7 Sn3 Se3 Sn1 -62.9(3) . .
Se5 Sn3 Se3 Sn1 70.2(2) . .
Se6 Sn3 Se3 Sn1 172.39(19) . .
Se8A Sn3 Se3 Sn1 -99.4(3) . .
Se1 Sn3 Se3 Sn1 -9.8(2) . .
Se4 Sn1 Se3 Sn3 134.2(2) . .
Se1 Sn1 Se3 Sn3 12.6(3) . .
Se2 Sn1 Se3 Sn3 -86.01(19) . .
Se7 Sn3 Se5 Sn2 70.3(3) . .
Se6 Sn3 Se5 Sn2 -172.2(2) . .
Se3 Sn3 Se5 Sn2 -62.5(2) . .
Se8A Sn3 Se5 Sn2 105.1(3) . .
Se1 Sn3 Se5 Sn2 19.84(18) . .
Se2 Sn2 Se5 Sn3 64.9(2) . .
Se8B Sn2 Se5 Sn3 -80.9(3) 3 .
Se6 Sn2 Se5 Sn3 165.17(18) 3 .
Se8A Sn2 Se5 Sn3 -113.4(3) 3 .
Se1 Sn2 Se5 Sn3 -21.76(19) . .
Se7 Sn3 Se6 Sn2 -37.8(3) . 3_554
Se5 Sn3 Se6 Sn2 -157.29(19) . 3_554
Se3 Sn3 Se6 Sn2 88.0(2) . 3_554
Se8A Sn3 Se6 Sn2 -26.4(3) . 3_554
Se1 Sn3 Se6 Sn2 -81.5(12) . 3_554
Se5 Sn3 Se7 Se8B 138.4(4) . .
Se6 Sn3 Se7 Se8B 31.5(5) . .
Se3 Sn3 Se7 Se8B -89.8(4) . .
Se8A Sn3 Se7 Se8B 10.6(5) . .
Se1 Sn3 Se7 Se8B -158.4(5) . .
Se7 Sn3 Se8A Se8B -123(2) . .
Se5 Sn3 Se8A Se8B 165.5(17) . .
Se6 Sn3 Se8A Se8B 76.7(19) . .
Se3 Sn3 Se8A Se8B -27.2(19) . .
Se1 Sn3 Se8A Se8B -113.3(19) . .
Se7 Sn3 Se8A Sn2 -173.6(7) . 3_554
Se5 Sn3 Se8A Sn2 114.7(3) . 3_554
Se6 Sn3 Se8A Sn2 25.9(2) . 3_554
Se3 Sn3 Se8A Sn2 -78.0(3) . 3_554
Se1 Sn3 Se8A Sn2 -164.1(3) . 3_554
Sn3 Se8A Se8B Se7 113(2) . .
Sn2 Se8A Se8B Se7 166.8(9) 3_554 .
Sn3 Se8A Se8B Sn2 -53.9(18) . 3_554
Sn3 Se7 Se8B Se8A -22.7(10) . .
Sn3 Se7 Se8B Sn2 -9.0(5) . 3_554
N2 Ni1 N1 C1 17(3) . .
N6 Ni1 N1 C1 -17(10) . .
N5 Ni1 N1 C1 -75(3) . .
N4 Ni1 N1 C1 111(3) . .
N3 Ni1 N1 C1 -164(3) . .
N6 Ni1 N2 C2 -168(3) . .
N5 Ni1 N2 C2 106(3) . .
N1 Ni1 N2 C2 17(3) . .
N4 Ni1 N2 C2 -72(3) . .
N3 Ni1 N2 C2 -31(34) . .
N2 Ni1 N3 C3B -27(35) . .
N6 Ni1 N3 C3B 110(5) . .
N5 Ni1 N3 C3B -164(5) . .
N1 Ni1 N3 C3B -75(5) . .
N4 Ni1 N3 C3B 14(5) . .
N2 Ni1 N3 C3A -56(34) . .
N6 Ni1 N3 C3A 82(3) . .
N5 Ni1 N3 C3A 167(3) . .
N1 Ni1 N3 C3A -103(3) . .
N4 Ni1 N3 C3A -14(3) . .
N2 Ni1 N4 C4A 159(3) . .
N6 Ni1 N4 C4A -113(3) . .
N5 Ni1 N4 C4A -3(13) . .
N1 Ni1 N4 C4A 75(3) . .
N3 Ni1 N4 C4A -20(3) . .
N2 Ni1 N4 C4B -170(7) . .
N6 Ni1 N4 C4B -82(7) . .
N5 Ni1 N4 C4B 29(15) . .
N1 Ni1 N4 C4B 106(7) . .
N3 Ni1 N4 C4B 12(7) . .
N2 Ni1 N5 C5 97(4) . .
N6 Ni1 N5 C5 9(4) . .
N1 Ni1 N5 C5 -179(4) . .
N4 Ni1 N5 C5 -101(13) . .
N3 Ni1 N5 C5 -84(4) . .
N2 Ni1 N6 C6 -74(3) . .
N5 Ni1 N6 C6 18(3) . .
N1 Ni1 N6 C6 -40(9) . .
N4 Ni1 N6 C6 -168(2) . .
N3 Ni1 N6 C6 107(3) . .
Ni1 N1 C1 C2 -46(4) . .
Ni1 N2 C2 C1 -51(4) . .
N1 C1 C2 N2 69(5) . .
Ni1 N3 C3A C3B 105(9) . .
C3B N3 C3A C4A -57(8) . .
Ni1 N3 C3A C4A 48(4) . .
C4A C3A C3B N3 120(5) . .
N3 C3A C3B C4B -127(4) . .
C4A C3A C3B C4B -7(6) . .
Ni1 N3 C3B C3A -82(9) . .
C3A N3 C3B C4B 45(7) . .
Ni1 N3 C3B C4B -37(10) . .
Ni1 N4 C4A C4B 98(11) . .
C4B N4 C4A C3A -47(11) . .
Ni1 N4 C4A C3A 50(3) . .
C3B C3A C4A C4B 166(13) . .
N3 C3A C4A C4B -131(11) . .
C3B C3A C4A N4 -135(8) . .
N3 C3A C4A N4 -71(5) . .
C3A C4A C4B N4 121(8) . .
N4 C4A C4B C3B -128(5) . .
C3A C4A C4B C3B -7(6) . .
Ni1 N4 C4B C4A -90(12) . .
C4A N4 C4B C3B 53(6) . .
Ni1 N4 C4B C3B -37(15) . .
C3A C3B C4B C4A 166(13) . .
N3 C3B C4B C4A 110(14) . .
C3A C3B C4B N4 109(17) . .
N3 C3B C4B N4 53(17) . .
Ni1 N5 C5 C6 -35(6) . .
Ni1 N6 C6 C5 -43(4) . .
N5 C5 C6 N6 56(6) . .
